data_7214153
loop_
_publ_author_name
'Tseng, Tien-Wen'
'Luo, Tzuoo-Tsair'
'Su, Chong-Cheng'
'Hsu, Hui-Huan'
'Yang, Chen-I'
'Lu, Kuang-Lieh'

_publ_section_title
;
 An unusual cobalt(ii)-based single-walled metal--organic nanotube
;
_journal_issue 13
_journal_name_full CrystEngComm
_journal_page_first 2626
_journal_paper_doi 10.1039/c3ce41952e
_journal_volume 16
_journal_year 2014
_chemical_formula_moiety 'C28 H34 Co2 N6 O14'
_chemical_formula_sum 'C28 H34 Co2 N6 O14'
_chemical_formula_weight 796.47
_chemical_name_systematic
;
 ?
;
_space_group_IT_number 15
_symmetry_cell_setting monoclinic
_symmetry_space_group_name_Hall '-C 2yc'
_symmetry_space_group_name_H-M 'C 1 2/c 1'
_atom_sites_solution_hydrogens geom
_atom_sites_solution_primary direct
_atom_sites_solution_secondary difmap
_audit_creation_method SHELXL-97
_cell_angle_alpha 90.00
_cell_angle_beta 101.6020(10)
_cell_angle_gamma 90.00
_cell_formula_units_Z 4
_cell_length_a 16.4253(4)
_cell_length_b 15.1866(4)
_cell_length_c 12.6499(3)
_cell_measurement_reflns_used 8909
_cell_measurement_temperature 200(2)
_cell_measurement_theta_max 26.49
_cell_measurement_theta_min 2.63
_cell_volume 3090.98(13)
_computing_structure_refinement 'SHELXL-97 (Sheldrick, 2008)'
_diffrn_ambient_temperature 200(2)
_diffrn_measured_fraction_theta_full 0.997
_diffrn_measured_fraction_theta_max 0.997
_diffrn_radiation_monochromator graphite
_diffrn_radiation_source 'fine-focus sealed tube'
_diffrn_radiation_type MoK\a
_diffrn_radiation_wavelength 0.71073
_diffrn_reflns_av_R_equivalents 0.0209
_diffrn_reflns_av_sigmaI/netI 0.0199
_diffrn_reflns_limit_h_max 19
_diffrn_reflns_limit_h_min -20
_diffrn_reflns_limit_k_max 18
_diffrn_reflns_limit_k_min -18
_diffrn_reflns_limit_l_max 10
_diffrn_reflns_limit_l_min -15
_diffrn_reflns_number 12330
_diffrn_reflns_theta_full 26.37
_diffrn_reflns_theta_max 26.37
_diffrn_reflns_theta_min 1.84
_exptl_absorpt_coefficient_mu 1.156
_exptl_absorpt_correction_T_max 0.8737
_exptl_absorpt_correction_T_min 0.4581
_exptl_absorpt_correction_type multi-scan
_exptl_absorpt_process_details SADABS
_exptl_crystal_colour Pink
_exptl_crystal_density_diffrn 1.712
_exptl_crystal_density_method 'not measured'
_exptl_crystal_description prism
_exptl_crystal_F_000 1640
_exptl_crystal_size_max 0.80
_exptl_crystal_size_mid 0.14
_exptl_crystal_size_min 0.12
_refine_diff_density_max 1.078
_refine_diff_density_min -0.839
_refine_diff_density_rms 0.078
_refine_ls_extinction_method none
_refine_ls_goodness_of_fit_ref 0.997
_refine_ls_hydrogen_treatment mixed
_refine_ls_matrix_type full
_refine_ls_number_parameters 292
_refine_ls_number_reflns 3151
_refine_ls_number_restraints 237
_refine_ls_restrained_S_all 0.964
_refine_ls_R_factor_all 0.0399
_refine_ls_R_factor_gt 0.0361
_refine_ls_shift/su_max 0.000
_refine_ls_shift/su_mean 0.000
_refine_ls_structure_factor_coef Fsqd
_refine_ls_weighting_details 'calc w=1/[\s^2^(Fo^2^)+(0.0465P)^2^+13.4649P] where P=(Fo^2^+2Fc^2^)/3'
_refine_ls_weighting_scheme calc
_refine_ls_wR_factor_gt 0.0908
_refine_ls_wR_factor_ref 0.0935
_reflns_number_gt 2876
_reflns_number_total 3151
_reflns_threshold_expression >2\s(I)
_cod_data_source_file c3ce41952e.txt
_cod_data_source_block i13540
_cod_depositor_comments
;
The following automatic conversions were performed:

'_symmetry_cell_setting' value 'Monoclinic' changed to 'monoclinic'
according to
/usr/data/users/saulius/crontab/automatic-downloads/current/RSC/lib/dictionaries/cif_core.dic
dictionary named 'cif_core.dic' version 2.4.2 from 2011-04-26.

Automatic conversion script
Id: cif_fix_values 2281 2013-09-26 08:29:07Z andrius 
;
_cod_original_sg_symbol_H-M 'C 2/c'
_cod_database_code 7214153

loop_
_symmetry_equiv_pos_as_xyz
'x, y, z'
'-x, y, -z+1/2'
'x+1/2, y+1/2, z'
'-x+1/2, y+1/2, -z+1/2'
'-x, -y, -z'
'x, -y, z-1/2'
'-x+1/2, -y+1/2, -z'
'x+1/2, -y+1/2, z-1/2'

loop_
_atom_site_label
_atom_site_type_symbol
_atom_site_fract_x
_atom_site_fract_y
_atom_site_fract_z
_atom_site_U_iso_or_equiv
_atom_site_adp_type
_atom_site_occupancy
_atom_site_symmetry_multiplicity
_atom_site_calc_flag
_atom_site_refinement_flags
_atom_site_disorder_assembly
_atom_site_disorder_group
Co1 Co 0.5000 0.11233(3) 0.7500 0.01179(12) Uani 1 2 d S . .
Co2 Co 0.7500 0.2500 0.5000 0.01009(12) Uani 1 2 d S . .
C1 C 0.58187(14) 0.11348(15) 0.97627(18) 0.0131(4) Uani 1 1 d . . .
C2 C 0.64074(15) 0.12020(17) 1.07028(19) 0.0190(5) Uani 1 1 d . A .
H2 H 0.6249 0.1181 1.1384 0.023 Uiso 1 1 calc R . .
C3 C 0.72396(15) 0.13016(17) 1.06387(19) 0.0180(5) Uani 1 1 d . . .
C4 C 0.74459(15) 0.12818(17) 0.96295(19) 0.0179(5) Uani 1 1 d . A .
H4 H 0.8009 0.1334 0.9561 0.021 Uiso 1 1 calc R . .
C5 C 0.68221(15) 0.11856(16) 0.87230(19) 0.0169(5) Uani 1 1 d . . .
H5 H 0.6969 0.1158 0.8035 0.020 Uiso 1 1 calc R A .
C6 C 0.48923(14) 0.11086(15) 0.97433(18) 0.0139(5) Uani 1 1 d . . .
C7A C 0.79116(15) 0.14711(19) 1.1633(2) 0.0230(5) Uani 0.50 1 d PDU A 1
O3A O 0.8594(4) 0.1755(4) 1.1448(6) 0.0145(6) Uani 0.50 1 d PDU A 1
O4A O 0.7759(4) 0.1233(3) 1.2562(5) 0.0157(9) Uani 0.50 1 d PDU A 1
C7B C 0.79116(15) 0.14711(19) 1.1633(2) 0.0230(5) Uani 0.50 1 d PDU A 2
O3B O 0.8628(4) 0.1600(4) 1.1511(6) 0.0145(6) Uani 0.50 1 d PDU A 2
O4B O 0.7655(4) 0.1557(3) 1.2507(5) 0.0157(9) Uani 0.50 1 d PDU A 2
N2A N 0.8227(2) 0.17930(18) 0.6379(2) 0.0121(4) Uani 0.50 1 d PGU B 1
C8A C 0.8424(2) 0.09115(19) 0.62731(19) 0.0160(9) Uani 0.50 1 d PGU B 1
H8A H 0.8224 0.0612 0.5612 0.019 Uiso 0.50 1 calc PR B 1
C9A C 0.8913(2) 0.04679(15) 0.7133(2) 0.0134(9) Uani 0.50 1 d PGU B 1
H9A H 0.9048 -0.0135 0.7061 0.016 Uiso 0.50 1 calc PR B 1
C10A C 0.9206(2) 0.0906(2) 0.8100(2) 0.0133(7) Uani 0.50 1 d PGU B 1
C11A C 0.9009(2) 0.1787(2) 0.8206(2) 0.0129(11) Uani 0.50 1 d PGU B 1
H11A H 0.9209 0.2087 0.8867 0.016 Uiso 0.50 1 calc PR B 1
C12A C 0.8520(2) 0.22309(16) 0.7346(3) 0.0165(10) Uani 0.50 1 d PGU B 1
H12A H 0.8385 0.2833 0.7419 0.020 Uiso 0.50 1 calc PR B 1
N3A N 0.9694(3) 0.0451(3) 0.8968(4) 0.0117(10) Uani 0.50 1 d PDU B 1
C13A C 0.9950(3) -0.0461(3) 0.8886(3) 0.0130(9) Uani 0.50 1 d PDU . 1
H131 H 1.0501 -0.0481 0.8684 0.016 Uiso 0.50 1 calc PR . 1
H132 H 0.9546 -0.0769 0.8320 0.016 Uiso 0.50 1 calc PR . 1
C14A C 1.0006(15) 0.0934(17) 0.9992(15) 0.0185(6) Uani 0.50 1 d PDU . 1
H141 H 0.9655 0.1464 0.9987 0.022 Uiso 0.50 1 calc PR . 1
H142 H 1.0574 0.1142 0.9971 0.022 Uiso 0.50 1 calc PR . 1
N2B N 0.8258(2) 0.17828(19) 0.6350(2) 0.0121(4) Uani 0.50 1 d PGU B 2
C8B C 0.79868(18) 0.09496(19) 0.6576(2) 0.0164(9) Uani 0.50 1 d PGU B 2
H8B H 0.7539 0.0679 0.6092 0.020 Uiso 0.50 1 calc PR B 2
C9B C 0.8370(2) 0.05120(16) 0.7509(2) 0.0125(9) Uani 0.50 1 d PGU B 2
H9B H 0.8185 -0.0057 0.7663 0.015 Uiso 0.50 1 calc PR B 2
C10B C 0.9026(2) 0.0907(2) 0.8216(2) 0.0133(7) Uani 0.50 1 d PGU B 2
C11B C 0.92970(18) 0.1741(2) 0.7991(2) 0.0127(11) Uani 0.50 1 d PGU B 2
H11B H 0.9745 0.2011 0.8474 0.015 Uiso 0.50 1 calc PR B 2
C12B C 0.8913(2) 0.21783(17) 0.7058(3) 0.0165(9) Uani 0.50 1 d PGU B 2
H12B H 0.9099 0.2748 0.6904 0.020 Uiso 0.50 1 calc PR B 2
N3B N 0.9392(3) 0.0483(3) 0.9182(4) 0.0114(10) Uani 0.50 1 d PDU B 2
C13B C 0.9175(3) -0.0424(3) 0.9413(4) 0.0141(9) Uani 0.50 1 d PDU . 2
H133 H 0.8925 -0.0727 0.8731 0.017 Uiso 0.50 1 calc PR . 2
H134 H 0.8761 -0.0419 0.9883 0.017 Uiso 0.50 1 calc PR . 2
C14B C 1.0025(15) 0.0929(17) 1.0012(16) 0.0185(6) Uani 0.50 1 d PDU . 2
H143 H 0.9739 0.1139 1.0583 0.022 Uiso 0.50 1 calc PR . 2
H144 H 1.0211 0.1458 0.9671 0.022 Uiso 0.50 1 calc PR . 2
N1 N 0.60198(12) 0.11301(12) 0.87801(15) 0.0131(4) Uani 1 1 d . A .
O1 O 0.44138(10) 0.11249(11) 0.88223(13) 0.0158(3) Uani 1 1 d . . .
O2 O 0.46525(10) 0.11047(11) 1.06191(13) 0.0169(4) Uani 1 1 d . . .
O5 O 0.5000 0.24941(16) 0.7500 0.0233(6) Uani 1 2 d SD . .
O6 O 0.5000 -0.02430(18) 0.7500 0.0348(7) Uani 1 2 d SD . .
O7 O 0.79833(10) 0.37425(11) 0.56623(13) 0.0150(3) Uani 1 1 d D B .
O8 O 0.84578(10) 0.23869(12) 0.41561(13) 0.0175(4) Uani 1 1 d D B .
H5OA H 0.4588(14) 0.2765(19) 0.722(2) 0.026 Uiso 1 1 d D . .
H6 H 0.505(2) -0.0522(19) 0.8050(18) 0.026 Uiso 1 1 d D . .
H81 H 0.8689(18) 0.2817(15) 0.402(2) 0.026 Uiso 1 1 d D . .
H72 H 0.8467(12) 0.384(2) 0.565(2) 0.026 Uiso 1 1 d D . .
H71 H 0.7907(19) 0.387(2) 0.6251(17) 0.026 Uiso 1 1 d D . .
H82 H 0.8301(19) 0.2110(18) 0.3618(18) 0.026 Uiso 1 1 d D . .

loop_
_atom_site_aniso_label
_atom_site_aniso_U_11
_atom_site_aniso_U_22
_atom_site_aniso_U_33
_atom_site_aniso_U_23
_atom_site_aniso_U_13
_atom_site_aniso_U_12
Co1 0.0137(2) 0.0140(2) 0.0071(2) 0.000 0.00049(16) 0.000
Co2 0.0097(2) 0.0121(2) 0.0078(2) 0.00094(15) 0.00013(15) 0.00134(15)
C1 0.0138(11) 0.0145(11) 0.0112(10) -0.0014(8) 0.0027(8) -0.0024(8)
C2 0.0160(11) 0.0322(14) 0.0089(10) -0.0040(9) 0.0031(9) -0.0049(10)
C3 0.0146(11) 0.0257(13) 0.0132(11) -0.0045(9) 0.0018(9) -0.0043(9)
C4 0.0129(11) 0.0254(13) 0.0160(11) -0.0017(10) 0.0045(9) -0.0011(9)
C5 0.0169(11) 0.0224(12) 0.0121(11) 0.0012(9) 0.0047(9) 0.0015(9)
C6 0.0145(11) 0.0147(11) 0.0115(11) -0.0006(8) 0.0000(8) -0.0024(9)
C7A 0.0151(11) 0.0382(15) 0.0152(12) -0.0089(11) 0.0015(9) -0.0050(11)
O3A 0.0132(7) 0.0142(10) 0.0154(7) -0.0001(7) 0.0012(5) -0.0001(6)
O4A 0.0116(18) 0.022(3) 0.0127(11) -0.008(2) 0.0011(11) 0.004(2)
C7B 0.0151(11) 0.0382(15) 0.0152(12) -0.0089(11) 0.0015(9) -0.0050(11)
O3B 0.0132(7) 0.0142(10) 0.0154(7) -0.0001(7) 0.0012(5) -0.0001(6)
O4B 0.0116(18) 0.022(3) 0.0127(11) -0.008(2) 0.0011(11) 0.004(2)
N2A 0.0134(9) 0.0131(9) 0.0092(8) 0.0000(7) 0.0007(7) 0.0020(7)
C8A 0.011(2) 0.021(2) 0.012(2) 0.0027(18) -0.0053(18) -0.0048(19)
C9A 0.013(2) 0.012(2) 0.014(2) 0.0024(16) 0.0010(17) -0.0004(17)
C10A 0.0113(18) 0.0165(12) 0.0120(13) 0.0026(10) 0.0021(12) 0.0000(12)
C11A 0.012(3) 0.018(2) 0.009(2) -0.0018(18) 0.0007(19) 0.003(2)
C12A 0.013(2) 0.020(2) 0.015(2) 0.0036(18) -0.0013(18) -0.001(2)
N3A 0.014(3) 0.011(2) 0.008(2) 0.0006(16) -0.0015(19) 0.003(2)
C13A 0.016(2) 0.012(2) 0.009(2) 0.0007(16) -0.0002(16) 0.0031(17)
C14A 0.0250(15) 0.0126(11) 0.0128(12) 0.0030(10) -0.0083(10) -0.0013(10)
N2B 0.0134(9) 0.0131(9) 0.0092(8) 0.0000(7) 0.0007(7) 0.0020(7)
C8B 0.021(3) 0.018(2) 0.008(2) -0.0029(17) -0.0031(18) 0.0034(19)
C9B 0.014(2) 0.014(2) 0.010(2) 0.0000(16) 0.0019(17) 0.0035(17)
C10B 0.0113(18) 0.0165(12) 0.0120(13) 0.0026(10) 0.0021(12) 0.0000(12)
C11B 0.013(3) 0.016(2) 0.010(2) 0.0005(18) 0.0044(19) 0.005(2)
C12B 0.022(3) 0.013(2) 0.014(2) 0.0009(18) 0.0000(19) 0.004(2)
N3B 0.013(3) 0.013(2) 0.007(2) 0.0031(16) -0.0027(18) -0.001(2)
C13B 0.011(2) 0.015(2) 0.014(2) 0.0032(17) -0.0035(16) -0.0019(17)
C14B 0.0250(15) 0.0126(11) 0.0128(12) 0.0030(10) -0.0083(10) -0.0013(10)
N1 0.0148(9) 0.0154(9) 0.0085(9) -0.0010(7) 0.0008(7) 0.0008(7)
O1 0.0135(8) 0.0232(9) 0.0097(8) -0.0010(6) -0.0001(6) -0.0025(6)
O2 0.0135(8) 0.0277(9) 0.0096(8) 0.0020(6) 0.0023(6) 0.0011(7)
O5 0.0151(12) 0.0147(12) 0.0334(15) 0.000 -0.0109(11) 0.000
O6 0.080(2) 0.0142(13) 0.0064(11) 0.000 0.0009(13) 0.000
O7 0.0119(8) 0.0180(8) 0.0145(8) -0.0013(6) 0.0011(6) -0.0010(6)
O8 0.0135(8) 0.0279(10) 0.0105(8) -0.0012(7) 0.0012(6) -0.0032(7)

loop_
_atom_type_symbol
_atom_type_description
_atom_type_scat_dispersion_real
_atom_type_scat_dispersion_imag
_atom_type_scat_source
Co Co 0.3494 0.9721 'International Tables Vol C Tables 4.2.6.8 and 6.1.1.4'
C C 0.0033 0.0016 'International Tables Vol C Tables 4.2.6.8 and 6.1.1.4'
H H 0.0000 0.0000 'International Tables Vol C Tables 4.2.6.8 and 6.1.1.4'
N N 0.0061 0.0033 'International Tables Vol C Tables 4.2.6.8 and 6.1.1.4'
O O 0.0106 0.0060 'International Tables Vol C Tables 4.2.6.8 and 6.1.1.4'

loop_
_geom_angle_atom_site_label_1
_geom_angle_atom_site_label_2
_geom_angle_atom_site_label_3
_geom_angle
_geom_angle_site_symmetry_1
_geom_angle_site_symmetry_3
O6 Co1 O5 180.0 . .
O6 Co1 N1 90.28(5) . .
O5 Co1 N1 89.72(5) . .
O6 Co1 N1 90.28(5) . 2_656
O5 Co1 N1 89.72(5) . 2_656
N1 Co1 N1 179.43(11) . 2_656
O6 Co1 O1 90.07(5) . 2_656
O5 Co1 O1 89.93(5) . 2_656
N1 Co1 O1 101.20(7) . 2_656
N1 Co1 O1 78.80(7) 2_656 2_656
O6 Co1 O1 90.07(5) . .
O5 Co1 O1 89.93(5) . .
N1 Co1 O1 78.80(7) . .
N1 Co1 O1 101.20(7) 2_656 .
O1 Co1 O1 179.86(10) 2_656 .
O8 Co2 O8 180.0 . 7_656
O8 Co2 O7 89.18(7) . 7_656
O8 Co2 O7 90.82(7) 7_656 7_656
O8 Co2 O7 90.82(7) . .
O8 Co2 O7 89.18(7) 7_656 .
O7 Co2 O7 180.00(4) 7_656 .
O8 Co2 N2A 91.19(10) . .
O8 Co2 N2A 88.81(10) 7_656 .
O7 Co2 N2A 88.84(9) 7_656 .
O7 Co2 N2A 91.16(9) . .
O8 Co2 N2A 88.81(10) . 7_656
O8 Co2 N2A 91.19(10) 7_656 7_656
O7 Co2 N2A 91.16(9) 7_656 7_656
O7 Co2 N2A 88.84(9) . 7_656
N2A Co2 N2A 180.0 . 7_656
O8 Co2 N2B 89.38(10) . .
O8 Co2 N2B 90.62(10) 7_656 .
O7 Co2 N2B 88.57(9) 7_656 .
O7 Co2 N2B 91.43(9) . .
N2A Co2 N2B 1.83(16) . .
N2A Co2 N2B 178.17(16) 7_656 .
O8 Co2 N2B 90.62(10) . 7_656
O8 Co2 N2B 89.38(10) 7_656 7_656
O7 Co2 N2B 91.43(9) 7_656 7_656
O7 Co2 N2B 88.57(9) . 7_656
N2A Co2 N2B 178.17(16) . 7_656
N2A Co2 N2B 1.83(16) 7_656 7_656
N2B Co2 N2B 180.0 . 7_656
N1 C1 C2 122.4(2) . .
N1 C1 C6 114.55(19) . .
C2 C1 C6 122.9(2) . .
C1 C2 C3 119.0(2) . .
C4 C3 C2 118.4(2) . .
C4 C3 C7A 119.7(2) . .
C2 C3 C7A 121.9(2) . .
C5 C4 C3 119.2(2) . .
N1 C5 C4 122.4(2) . .
O2 C6 O1 124.6(2) . .
O2 C6 C1 118.69(19) . .
O1 C6 C1 116.7(2) . .
O3A C7A O4A 126.8(5) . .
O3A C7A C3 115.3(4) . .
O4A C7A C3 117.4(4) . .
C8A N2A C12A 120.0 . .
C8A N2A Co2 119.72(16) . .
C12A N2A Co2 120.23(16) . .
C9A C8A N2A 120.0 . .
C8A C9A C10A 120.0 . .
C9A C10A C11A 120.0 . .
C9A C10A N3A 119.6(3) . .
C11A C10A N3A 120.4(3) . .
C12A C11A C10A 120.0 . .
C11A C12A N2A 120.0 . .
C10A N3A C13A 122.7(4) . .
C10A N3A C14A 118.8(11) . .
C13A N3A C14A 118.4(11) . .
N3A C13A C14A 109.3(9) . 5_757
N3A C14A C13A 120.3(16) . 5_757
C8B N2B C12B 120.0 . .
C8B N2B Co2 117.19(16) . .
C12B N2B Co2 122.16(15) . .
N2B C8B C9B 120.0 . .
C8B C9B C10B 120.0 . .
C11B C10B C9B 120.0 . .
C11B C10B N3B 119.8(3) . .
C9B C10B N3B 120.1(3) . .
C12B C11B C10B 120.0 . .
C11B C12B N2B 120.0 . .
C10B N3B C13B 121.7(4) . .
C10B N3B C14B 121.4(12) . .
C13B N3B C14B 116.8(12) . .
N3B C13B C14B 109.7(9) . 5_757
N3B C14B C13B 120.5(16) . 5_757
C5 N1 C1 118.4(2) . .
C5 N1 Co1 127.28(16) . .
C1 N1 Co1 114.13(15) . .
C6 O1 Co1 115.78(15) . .

loop_
_geom_bond_atom_site_label_1
_geom_bond_atom_site_label_2
_geom_bond_distance
_geom_bond_site_symmetry_2
Co1 O6 2.075(3) .
Co1 O5 2.082(2) .
Co1 N1 2.0825(19) .
Co1 N1 2.0825(19) 2_656
Co1 O1 2.0912(16) 2_656
Co1 O1 2.0912(16) .
Co2 O8 2.0783(17) .
Co2 O8 2.0783(17) 7_656
Co2 O7 2.1506(16) 7_656
Co2 O7 2.1506(16) .
Co2 N2A 2.188(2) .
Co2 N2A 2.188(2) 7_656
Co2 N2B 2.191(2) .
Co2 N2B 2.191(2) 7_656
C1 N1 1.349(3) .
C1 C2 1.377(3) .
C1 C6 1.517(3) .
C2 C3 1.394(3) .
C3 C4 1.385(3) .
C3 C7A 1.519(3) .
C4 C5 1.383(3) .
C5 N1 1.337(3) .
C6 O2 1.248(3) .
C6 O1 1.268(3) .
C7A O3A 1.265(7) .
C7A O4A 1.302(7) .
N2A C8A 1.3900 .
N2A C12A 1.3900 .
C8A C9A 1.3900 .
C9A C10A 1.3900 .
C10A C11A 1.3900 .
C10A N3A 1.404(6) .
C11A C12A 1.3900 .
N3A C13A 1.458(6) .
N3A C14A 1.487(12) .
C13A C14A 1.58(3) 5_757
C14A C13A 1.58(3) 5_757
N2B C8B 1.3900 .
N2B C12B 1.3900 .
C8B C9B 1.3900 .
C9B C10B 1.3900 .
C10B C11B 1.3900 .
C10B N3B 1.405(5) .
C11B C12B 1.3900 .
N3B C13B 1.466(6) .
N3B C14B 1.486(12) .
C13B C14B 1.57(3) 5_757
C14B C13B 1.57(3) 5_757
